data_1548446
loop_
_publ_author_name
'Mori, D.'
'Yahia, H.B.'
'Shikano, M.'
'Imanishi, N.'
'Inaguma, Y.'
'Belharouak, I.'

_publ_section_title
;
 Low temperature synthesis, structure and magnetic properties of Mn2[VO4]F
;
_journal_name_full 'Journal of Asian Ceramic Societies'
_journal_page_first 5
_journal_page_last 460
_journal_volume 465
_journal_year 2017
_chemical_formula_sum 'F Mn2 O4 V'
_chemical_name_common Mn2VO4F
_space_group_IT_number 15
_space_group_name_H-M_alt 'C 1 2/c 1'
_symmetry_space_group_name_Hall '-C 2yc'
_symmetry_space_group_name_H-M 'C 1 2/c 1'
_cell_angle_alpha 90
_cell_angle_beta 116.59(4)
_cell_angle_gamma 90
_cell_formula_units_Z 8
_cell_length_a 13.451(3)
_cell_length_b 6.695(2)
_cell_length_c 10.126(3)
_cell_volume 815.4(5)
_cod_data_source_file Mn2VO4F.cif
_cod_data_source_block Mn2VO4F
_cod_original_formula_sum 'Mn2 V O4 F'
_cod_database_code 1548446

loop_
_space_group_symop_operation_xyz
'x, y, z'
'-x, -y, -z'
'-x, y, -z+1/2'
'x, -y, z+1/2'
'x+1/2, y+1/2, z'
'-x+1/2, -y+1/2, -z'
'-x+1/2, y+1/2, -z+1/2'
'x+1/2, -y+1/2, z+1/2'

loop_
_atom_site_label
_atom_site_occupancy
_atom_site_fract_x
_atom_site_fract_y
_atom_site_fract_z
_atom_site_adp_type
_atom_site_U_iso_or_equiv
_atom_site_type_symbol
Mn1 1.0 0.55854(7) 0.22460(13) 0.01270(9) Uiso 0.0205(4) Mn
Mn2 1.0 0.65530(8) 0.38512(12) 0.36754(10) Uiso 0.0219(4) Mn
V1 1.0 0.32485(7) 0.10770(13) 0.69255(9) Uiso 0.0126(4) V
O1 1.0 0.7040(3) 0.3353(6) 0.1981(4) Uiso 0.0219(15) O
O2 1.0 0.6295(3) 0.3073(5) 0.8703(4) Uiso 0.0182(15) O
O3 1.0 0.8054(3) 0.4186(5) 0.5709(4) Uiso 0.0220(17) O
O4 1.0 0.4237(3) 0.0479(6) 0.8637(4) Uiso 0.0211(16) O
F1 0.5000 0.4658(6) 0.4252(9) 0.0371(8) Uiso 0.029(3) F
F2 0.5000 0.4939(5) 0.3333(9) 0.1663(7) Uiso 0.027(3) F

loop_
_atom_site_aniso_label
_atom_site_aniso_U_11
_atom_site_aniso_U_22
_atom_site_aniso_U_33
_atom_site_aniso_U_12
_atom_site_aniso_U_13
_atom_site_aniso_U_23
Mn1 0.0209(5) 0.0212(5) 0.0160(5) -0.0055(4) 0.0052(4) 0.0024(4)
Mn2 0.0382(6) 0.0100(5) 0.0158(5) -0.0010(4) 0.0106(4) -0.0012(4)
V1 0.0169(5) 0.0082(5) 0.0108(5) -0.0004(4) 0.0045(4) 0.0008(4)
O1 0.024(2) 0.021(2) 0.016(2) -0.0037(17) 0.0047(17) -0.0068(17)
O2 0.025(2) 0.014(2) 0.016(2) 0.0026(17) 0.0089(17) -0.0016(16)
O3 0.035(2) 0.010(2) 0.015(2) 0.0021(16) 0.0068(19) 0.0028(15)
O4 0.022(2) 0.018(2) 0.015(2) -0.0039(16) 0.0005(18) 0.0027(16)
F1 0.035(4) 0.018(4) 0.042(4) 0.008(3) 0.0023(4) 0.003(3)
F2 0.032(4) 0.018(4) 0.034(4) 0.000(3) 0.0015(3) -0.009(3)
